data_4110627
loop_
_publ_author_name
'Vadapalli Chandrasekhar'
'Ramachandran Azhakar'
'Venkatasubbaiah Krishnan'
'Arunachalampillai Athimoolam'
'Balasubramanian Murugesa Pandian'

_publ_section_title
;
 Cyclocarbophosphazene-Containing Tetrameric Assemblies Formed by the
 Mediation of P-O-P and P-O-Cu Linkages
;
_journal_name_full 'Journal of the American Chemical Society'
_journal_page_first 6802
_journal_page_last 6803
_journal_paper_doi 10.1021/ja061635m
_journal_volume 128
_journal_year 2006
_chemical_formula_sum 'C25 H30 Cl4 Cu2 N14 O3 P2'
_chemical_formula_weight 905.45
_chemical_name_systematic
; 
 ? 
;
_space_group_IT_number 14
_symmetry_cell_setting monoclinic
_symmetry_space_group_name_Hall '-P 2ybc'
_symmetry_space_group_name_H-M 'P 1 21/c 1'
_atom_sites_solution_hydrogens geom
_atom_sites_solution_primary direct
_atom_sites_solution_secondary difmap
_audit_creation_method SHELXTL
_cell_angle_alpha 90.00
_cell_angle_beta 98.329(2)
_cell_angle_gamma 90.00
_cell_formula_units_Z 4
_cell_length_a 14.9612(10)
_cell_length_b 14.2852(10)
_cell_length_c 16.8700(11)
_cell_measurement_temperature 100(2)
_cell_volume 3567.5(4)
_computing_cell_refinement 'Bruker SMART V5.628'
_computing_data_collection 'Bruker SMART V5.628'
_computing_data_reduction 'Bruker SAINT+ V6.45'
_computing_molecular_graphics 'Bruker SHELXTL'
_computing_publication_material 'Bruker SHELXTL'
_computing_structure_refinement 'Bruker SHELXTL'
_computing_structure_solution 'Bruker SHELXTL V6.14'
_diffrn_ambient_temperature 100(2)
_diffrn_measured_fraction_theta_full 0.992
_diffrn_measured_fraction_theta_max 0.992
_diffrn_measurement_device_type 'CCD area detector'
_diffrn_measurement_method 'phi and omega scans'
_diffrn_radiation_monochromator graphite
_diffrn_radiation_source 'fine-focus sealed tube'
_diffrn_radiation_type MoK\a
_diffrn_radiation_wavelength 0.71069
_diffrn_reflns_av_R_equivalents 0.0901
_diffrn_reflns_av_sigmaI/netI 0.1233
_diffrn_reflns_limit_h_max 19
_diffrn_reflns_limit_h_min -17
_diffrn_reflns_limit_k_max 16
_diffrn_reflns_limit_k_min -19
_diffrn_reflns_limit_l_max 22
_diffrn_reflns_limit_l_min -20
_diffrn_reflns_number 23602
_diffrn_reflns_theta_full 28.29
_diffrn_reflns_theta_max 28.29
_diffrn_reflns_theta_min 1.98
_exptl_absorpt_coefficient_mu 1.634
_exptl_absorpt_correction_type 'Bruker SADABS V2.10'
_exptl_crystal_colour Blue
_exptl_crystal_density_diffrn 1.686
_exptl_crystal_description plate
_exptl_crystal_F_000 1832
_exptl_crystal_size_max .1
_exptl_crystal_size_mid .1
_exptl_crystal_size_min .1
_refine_diff_density_max 0.894
_refine_diff_density_min -0.938
_refine_diff_density_rms 0.150
_refine_ls_extinction_method none
_refine_ls_goodness_of_fit_ref 1.025
_refine_ls_hydrogen_treatment mixed
_refine_ls_matrix_type full
_refine_ls_number_parameters 459
_refine_ls_number_reflns 8789
_refine_ls_number_restraints 0
_refine_ls_restrained_S_all 1.025
_refine_ls_R_factor_all 0.1233
_refine_ls_R_factor_gt 0.0694
_refine_ls_shift/su_max 0.001
_refine_ls_shift/su_mean 0.000
_refine_ls_structure_factor_coef Fsqd
_refine_ls_weighting_details 'calc w=1/[\s^2^(Fo^2^)+(0.0724P)^2^+0.5934P] where P=(Fo^2^+2Fc^2^)/3'
_refine_ls_weighting_scheme calc
_refine_ls_wR_factor_gt 0.1485
_refine_ls_wR_factor_ref 0.1707
_reflns_number_gt 5389
_reflns_number_total 8789
_reflns_threshold_expression >2sigma(I)
_cod_data_source_file ja061635msi20060417_074324_1.cif
_cod_data_source_block compound3
_cod_original_cell_volume 3567(2)
_cod_original_sg_symbol_H-M 'P 1 21/c 1 '
_cod_database_code 4110627

loop_
_symmetry_equiv_pos_as_xyz
'x, y, z'
'-x, y+1/2, -z+1/2'
'-x, -y, -z'
'x, -y-1/2, z-1/2'

loop_
_atom_site_label
_atom_site_type_symbol
_atom_site_fract_x
_atom_site_fract_y
_atom_site_fract_z
_atom_site_U_iso_or_equiv
_atom_site_adp_type
_atom_site_occupancy
_atom_site_symmetry_multiplicity
_atom_site_calc_flag
_atom_site_refinement_flags
Cu1 Cu 0.58644(5) 0.58500(5) 0.47006(4) 0.01962(18) Uani 1 1 d .
Cu2 Cu 1.11940(4) 0.47165(4) 0.35235(4) 0.01173(16) Uani 1 1 d .
P1 P 0.72597(10) 0.32925(10) 0.34381(9) 0.0190(3) Uani 1 1 d .
P2 P 0.90852(9) 0.40662(9) 0.38207(8) 0.0117(3) Uani 1 1 d .
N1 N 0.7209(3) 0.3390(3) 0.4399(3) 0.0209(11) Uani 1 1 d .
N2 N 0.6380(3) 0.4821(3) 0.4193(3) 0.0184(10) Uani 1 1 d .
N3 N 0.6741(3) 0.4195(3) 0.2963(3) 0.0230(11) Uani 1 1 d .
N4 N 0.6673(3) 0.4200(3) 0.5432(3) 0.0188(10) Uani 1 1 d .
N5 N 0.6277(3) 0.5020(3) 0.5659(3) 0.0186(10) Uani 1 1 d .
N6 N 0.5970(3) 0.5607(3) 0.3036(3) 0.0184(10) Uani 1 1 d .
N7 N 0.5662(3) 0.6269(3) 0.3536(3) 0.0195(10) Uani 1 1 d .
N8 N 0.9375(3) 0.3510(3) 0.4670(3) 0.0137(9) Uani 1 1 d .
N9 N 0.8630(3) 0.5078(3) 0.4002(2) 0.0130(9) Uani 1 1 d .
N10 N 1.1126(3) 0.5210(3) 0.4590(2) 0.0121(9) Uani 1 1 d .
N11 N 1.1751(3) 0.3840(3) 0.5064(2) 0.0109(9) Uani 1 1 d .
N12 N 1.1754(3) 0.3643(3) 0.4261(2) 0.0113(9) Uani 1 1 d .
N13 N 1.0563(3) 0.6521(3) 0.3936(2) 0.0122(9) Uani 1 1 d .
N14 N 1.0730(3) 0.6036(3) 0.3265(2) 0.0129(9) Uani 1 1 d .
O1 O 0.6976(3) 0.2378(3) 0.3097(2) 0.0289(10) Uani 1 1 d .
O2 O 0.8303(2) 0.3454(2) 0.3334(2) 0.0142(8) Uani 1 1 d .
O3 O 0.9816(2) 0.4130(2) 0.3328(2) 0.0137(8) Uani 1 1 d .
C1 C 0.6773(4) 0.4090(4) 0.4623(3) 0.0202(12) Uani 1 1 d .
C2 C 0.6401(4) 0.4809(4) 0.3395(3) 0.0174(12) Uani 1 1 d .
C3 C 0.7263(4) 0.2647(4) 0.6029(3) 0.0227(13) Uani 1 1 d .
H3A H 0.7405 0.2391 0.6559 0.034 Uiso 1 1 calc R
H3B H 0.7801 0.2673 0.5781 0.034 Uiso 1 1 calc R
H3C H 0.6823 0.2258 0.5716 0.034 Uiso 1 1 calc R
C4 C 0.6888(4) 0.3618(4) 0.6079(3) 0.0205(12) Uani 1 1 d .
C5 C 0.6657(4) 0.4081(4) 0.6714(3) 0.0204(12) Uani 1 1 d .
H5 H 0.6733 0.3868 0.7241 0.024 Uiso 1 1 calc R
C6 C 0.6283(4) 0.4943(4) 0.6438(3) 0.0195(12) Uani 1 1 d .
C7 C 0.5945(4) 0.5704(4) 0.6945(3) 0.0244(13) Uani 1 1 d .
H7A H 0.6368 0.6213 0.7005 0.037 Uiso 1 1 calc R
H7B H 0.5882 0.5456 0.7463 0.037 Uiso 1 1 calc R
H7C H 0.5369 0.5926 0.6688 0.037 Uiso 1 1 calc R
C8 C 0.6075(4) 0.5362(4) 0.1563(3) 0.0289(14) Uani 1 1 d .
H8A H 0.6714 0.5247 0.1652 0.043 Uiso 1 1 calc R
H8B H 0.5921 0.5716 0.1079 0.043 Uiso 1 1 calc R
H8C H 0.5758 0.4776 0.1515 0.043 Uiso 1 1 calc R
C9 C 0.5816(4) 0.5895(4) 0.2245(3) 0.0231(13) Uani 1 1 d .
C10 C 0.5404(4) 0.6746(4) 0.2259(3) 0.0249(14) Uani 1 1 d .
H10 H 0.5210 0.7119 0.1815 0.030 Uiso 1 1 calc R
C11 C 0.5323(4) 0.6963(4) 0.3057(4) 0.0237(13) Uani 1 1 d .
C12 C 0.4945(4) 0.7822(4) 0.3359(4) 0.0275(14) Uani 1 1 d .
H12A H 0.4757 0.7697 0.3869 0.041 Uiso 1 1 calc R
H12B H 0.4434 0.8024 0.2987 0.041 Uiso 1 1 calc R
H12C H 0.5397 0.8304 0.3418 0.041 Uiso 1 1 calc R
C13 C 1.1388(3) 0.4706(3) 0.5258(3) 0.0120(10) Uani 1 1 d .
C14 C 1.0772(3) 0.6076(3) 0.4683(3) 0.0130(11) Uani 1 1 d .
C15 C 1.2139(4) 0.3066(4) 0.6421(3) 0.0175(12) Uani 1 1 d .
H15A H 1.2493 0.3579 0.6663 0.026 Uiso 1 1 calc R
H15B H 1.2413 0.2486 0.6613 0.026 Uiso 1 1 calc R
H15C H 1.1540 0.3102 0.6559 0.026 Uiso 1 1 calc R
C16 C 1.2094(3) 0.3115(3) 0.5538(3) 0.0120(10) Uani 1 1 d .
C17 C 1.2337(4) 0.2443(4) 0.5034(3) 0.0175(12) Uani 1 1 d .
H17 H 1.2598 0.1867 0.5182 0.021 Uiso 1 1 calc R
C18 C 1.2114(4) 0.2791(4) 0.4243(3) 0.0161(11) Uani 1 1 d .
C19 C 1.2229(4) 0.2304(4) 0.3481(3) 0.0284(15) Uani 1 1 d .
H19A H 1.1916 0.2646 0.3035 0.043 Uiso 1 1 calc R
H19B H 1.1984 0.1683 0.3485 0.043 Uiso 1 1 calc R
H19C H 1.2859 0.2270 0.3433 0.043 Uiso 1 1 calc R
C20 C 1.0002(4) 0.8105(3) 0.4334(3) 0.0171(12) Uani 1 1 d .
H20A H 0.9763 0.8658 0.4057 0.026 Uiso 1 1 calc R
H20B H 1.0537 0.8264 0.4696 0.026 Uiso 1 1 calc R
H20C H 0.9560 0.7847 0.4632 0.026 Uiso 1 1 calc R
C21 C 1.0228(4) 0.7411(3) 0.3750(3) 0.0155(11) Uani 1 1 d .
C22 C 1.0184(4) 0.7481(4) 0.2936(3) 0.0196(12) Uani 1 1 d .
H22 H 0.9984 0.7997 0.2624 0.024 Uiso 1 1 calc R
C23 C 1.0500(4) 0.6620(4) 0.2655(3) 0.0179(12) Uani 1 1 d .
C24 C 1.0572(5) 0.6375(4) 0.1816(3) 0.0279(14) Uani 1 1 d .
H24A H 1.1186 0.6453 0.1723 0.042 Uiso 1 1 calc R
H24B H 1.0186 0.6778 0.1462 0.042 Uiso 1 1 calc R
H24C H 1.0392 0.5736 0.1718 0.042 Uiso 1 1 calc R
C25 C 0.7300(5) 0.0500(5) 0.4201(5) 0.048(2) Uani 1 1 d .
H25A H 0.7250 0.1170 0.4110 0.057 Uiso 1 1 calc R
H25B H 0.7530 0.0218 0.3748 0.057 Uiso 1 1 calc R
Cl1 Cl 0.52476(11) 0.69974(10) 0.52841(9) 0.0294(4) Uani 1 1 d .
Cl2 Cl 1.16423(9) 0.43077(9) 0.23726(8) 0.0194(3) Uani 1 1 d .
Cl3 Cl 0.62414(16) 0.00374(18) 0.42859(14) 0.0703(7) Uani 1 1 d .
Cl4 Cl 0.80553(16) 0.02774(17) 0.50914(16) 0.0772(8) Uani 1 1 d .

loop_
_atom_site_aniso_label
_atom_site_aniso_U_11
_atom_site_aniso_U_22
_atom_site_aniso_U_33
_atom_site_aniso_U_23
_atom_site_aniso_U_13
_atom_site_aniso_U_12
Cu1 0.0221(4) 0.0183(4) 0.0187(4) 0.0010(3) 0.0038(3) 0.0009(3)
Cu2 0.0172(3) 0.0102(3) 0.0084(3) -0.0006(3) 0.0036(2) -0.0004(2)
P1 0.0224(8) 0.0179(8) 0.0164(8) -0.0021(6) 0.0021(6) -0.0017(6)
P2 0.0157(7) 0.0097(6) 0.0098(7) -0.0014(5) 0.0024(5) 0.0000(5)
N1 0.024(3) 0.019(3) 0.020(3) 0.003(2) 0.004(2) 0.001(2)
N2 0.027(3) 0.016(2) 0.013(2) -0.0021(19) 0.003(2) -0.0003(19)
N3 0.024(3) 0.022(3) 0.022(3) 0.003(2) 0.001(2) 0.001(2)
N4 0.024(3) 0.019(3) 0.014(2) 0.0034(19) 0.006(2) -0.0005(19)
N5 0.017(3) 0.016(2) 0.023(3) -0.001(2) 0.006(2) 0.0002(18)
N6 0.022(3) 0.018(2) 0.015(2) 0.0012(19) 0.002(2) -0.0023(19)
N7 0.018(3) 0.021(3) 0.020(3) 0.000(2) 0.004(2) -0.0004(19)
N8 0.019(2) 0.011(2) 0.012(2) -0.0017(18) 0.0058(18) 0.0007(18)
N9 0.022(3) 0.008(2) 0.010(2) 0.0022(17) 0.0044(18) -0.0006(17)
N10 0.020(2) 0.007(2) 0.010(2) -0.0031(17) 0.0008(17) -0.0009(17)
N11 0.019(2) 0.008(2) 0.006(2) -0.0015(16) 0.0035(17) -0.0002(17)
N12 0.012(2) 0.011(2) 0.010(2) 0.0002(17) -0.0012(17) 0.0018(16)
N13 0.022(2) 0.009(2) 0.006(2) -0.0013(17) 0.0036(18) -0.0008(17)
N14 0.018(2) 0.014(2) 0.007(2) -0.0012(17) 0.0027(18) -0.0014(17)
O1 0.034(3) 0.022(2) 0.029(3) -0.0071(19) 0.002(2) -0.0050(18)
O2 0.014(2) 0.0145(19) 0.0142(19) -0.0046(15) 0.0023(15) -0.0003(14)
O3 0.016(2) 0.0151(19) 0.0102(18) -0.0022(15) 0.0035(15) -0.0029(14)
C1 0.017(3) 0.016(3) 0.026(3) 0.002(2) -0.003(2) -0.001(2)
C2 0.021(3) 0.016(3) 0.016(3) -0.001(2) 0.002(2) -0.005(2)
C3 0.023(3) 0.024(3) 0.022(3) 0.006(3) 0.005(3) -0.002(2)
C4 0.019(3) 0.022(3) 0.020(3) 0.011(2) 0.002(2) 0.000(2)
C5 0.023(3) 0.023(3) 0.014(3) 0.007(2) -0.001(2) 0.000(2)
C6 0.016(3) 0.019(3) 0.023(3) 0.001(2) 0.003(2) -0.005(2)
C7 0.027(3) 0.025(3) 0.021(3) 0.001(3) 0.004(3) 0.000(2)
C8 0.041(4) 0.027(3) 0.018(3) 0.005(3) 0.001(3) -0.003(3)
C9 0.021(3) 0.030(3) 0.017(3) 0.008(3) -0.003(2) -0.004(2)
C10 0.033(4) 0.023(3) 0.019(3) 0.007(3) 0.004(3) 0.001(3)
C11 0.020(3) 0.024(3) 0.027(3) 0.009(3) 0.002(3) -0.004(2)
C12 0.034(4) 0.023(3) 0.025(3) 0.005(3) 0.004(3) 0.002(3)
C13 0.016(3) 0.007(2) 0.014(3) 0.003(2) 0.003(2) -0.004(2)
C14 0.008(3) 0.011(3) 0.019(3) 0.003(2) 0.002(2) -0.0051(19)
C15 0.027(3) 0.013(3) 0.013(3) 0.002(2) 0.002(2) -0.001(2)
C16 0.010(3) 0.011(3) 0.015(3) 0.003(2) 0.004(2) -0.0009(19)
C17 0.021(3) 0.009(3) 0.023(3) 0.005(2) 0.002(2) 0.008(2)
C18 0.021(3) 0.012(3) 0.017(3) -0.001(2) 0.008(2) -0.001(2)
C19 0.047(4) 0.016(3) 0.023(3) -0.003(2) 0.009(3) 0.013(3)
C20 0.023(3) 0.012(3) 0.015(3) 0.003(2) 0.001(2) 0.005(2)
C21 0.017(3) 0.009(3) 0.020(3) 0.006(2) 0.004(2) -0.004(2)
C22 0.022(3) 0.016(3) 0.021(3) 0.006(2) 0.004(2) 0.000(2)
C23 0.019(3) 0.019(3) 0.015(3) 0.004(2) 0.001(2) -0.002(2)
C24 0.051(4) 0.023(3) 0.010(3) 0.006(2) 0.004(3) 0.003(3)
C25 0.053(5) 0.043(5) 0.052(5) 0.014(4) 0.022(4) 0.004(4)
Cl1 0.0382(9) 0.0253(8) 0.0250(8) -0.0031(6) 0.0051(7) 0.0088(6)
Cl2 0.0245(7) 0.0224(7) 0.0126(7) -0.0035(5) 0.0075(5) -0.0020(5)
Cl3 0.0506(14) 0.102(2) 0.0562(14) 0.0093(13) 0.0023(11) -0.0118(12)
Cl4 0.0636(16) 0.0598(15) 0.0991(19) 0.0080(14) -0.0188(14) -0.0287(12)

loop_
_atom_type_symbol
_atom_type_description
_atom_type_scat_dispersion_real
_atom_type_scat_dispersion_imag
_atom_type_scat_source
C C 0.0033 0.0016 'International Tables Vol C Tables 4.2.6.8 and 6.1.1.4'
H H 0.0000 0.0000 'International Tables Vol C Tables 4.2.6.8 and 6.1.1.4'
N N 0.0061 0.0033 'International Tables Vol C Tables 4.2.6.8 and 6.1.1.4'
O O 0.0106 0.0060 'International Tables Vol C Tables 4.2.6.8 and 6.1.1.4'
P P 0.1023 0.0942 'International Tables Vol C Tables 4.2.6.8 and 6.1.1.4'
Cl Cl 0.1484 0.1585 'International Tables Vol C Tables 4.2.6.8 and 6.1.1.4'
Cu Cu 0.3201 1.2651 'International Tables Vol C Tables 4.2.6.8 and 6.1.1.4'

loop_
_geom_angle_atom_site_label_1
_geom_angle_atom_site_label_2
_geom_angle_atom_site_label_3
_geom_angle
_geom_angle_site_symmetry_1
N2 Cu1 N5 79.14(18) .
N2 Cu1 N7 78.94(18) .
N5 Cu1 N7 158.09(18) .
N2 Cu1 Cl1 178.49(15) .
N5 Cu1 Cl1 100.34(13) .
N7 Cu1 Cl1 101.57(14) .
N10 Cu2 N14 78.54(17) .
N10 Cu2 N12 77.54(17) .
N14 Cu2 N12 155.49(16) .
N10 Cu2 O3 95.91(15) .
N14 Cu2 O3 92.15(15) .
N12 Cu2 O3 95.54(15) .
N10 Cu2 Cl2 164.70(13) .
N14 Cu2 Cl2 101.12(12) .
N12 Cu2 Cl2 100.53(12) .
O3 Cu2 Cl2 99.39(10) .
O1 P1 O2 108.3(2) .
O1 P1 N1 114.3(2) .
O2 P1 N1 106.2(2) .
O1 P1 N3 114.6(3) .
O2 P1 N3 103.3(2) .
N1 P1 N3 109.2(2) .
O3 P2 O2 107.1(2) .
O3 P2 N8 113.6(2) .
O2 P2 N8 105.4(2) .
O3 P2 N9 114.4(2) .
O2 P2 N9 106.6(2) .
N8 P2 N9 109.1(2) .
C1 N1 P1 117.2(4) .
C2 N2 C1 116.9(5) .
C2 N2 Cu1 121.5(4) .
C1 N2 Cu1 121.5(4) .
C2 N3 P1 116.9(4) .
C4 N4 N5 110.5(4) .
C4 N4 C1 131.3(5) .
N5 N4 C1 118.1(4) .
C6 N5 N4 105.2(4) .
C6 N5 Cu1 143.3(4) .
N4 N5 Cu1 111.5(3) .
C9 N6 N7 111.1(4) .
C9 N6 C2 131.2(5) .
N7 N6 C2 117.6(4) .
C11 N7 N6 105.5(4) .
C11 N7 Cu1 142.7(4) .
N6 N7 Cu1 111.7(3) .
C14 N8 P2 117.5(4) 3_766
C13 N9 P2 117.2(4) 3_766
C13 N10 C14 117.4(4) .
C13 N10 Cu2 122.1(3) .
C14 N10 Cu2 120.5(3) .
C16 N11 N12 111.4(4) .
C16 N11 C13 131.0(4) .
N12 N11 C13 117.5(4) .
C18 N12 N11 105.5(4) .
C18 N12 Cu2 142.3(4) .
N11 N12 Cu2 112.2(3) .
N14 N13 C21 112.1(4) .
N14 N13 C14 117.7(4) .
C21 N13 C14 130.1(4) .
C23 N14 N13 105.2(4) .
C23 N14 Cu2 142.1(4) .
N13 N14 Cu2 112.7(3) .
P2 O2 P1 132.4(2) .
P2 O3 Cu2 134.0(2) .
N1 C1 N2 130.0(5) .
N1 C1 N4 120.3(5) .
N2 C1 N4 109.6(5) .
N3 C2 N2 129.7(5) .
N3 C2 N6 120.1(5) .
N2 C2 N6 110.1(5) .
C5 C4 N4 106.2(5) .
C5 C4 C3 129.7(5) .
N4 C4 C3 124.1(5) .
C4 C5 C6 107.6(5) .
N5 C6 C5 110.5(5) .
N5 C6 C7 123.2(5) .
C5 C6 C7 126.3(5) .
C10 C9 N6 105.1(5) .
C10 C9 C8 130.0(5) .
N6 C9 C8 124.9(5) .
C9 C10 C11 108.4(5) .
N7 C11 C10 109.9(5) .
N7 C11 C12 122.8(5) .
C10 C11 C12 127.3(5) .
N9 C13 N10 129.6(5) 3_766
N9 C13 N11 119.8(4) 3_766
N10 C13 N11 110.5(4) .
N8 C14 N10 129.1(5) 3_766
N8 C14 N13 120.6(5) 3_766
N10 C14 N13 110.3(4) .
N11 C16 C17 106.2(4) .
N11 C16 C15 125.7(4) .
C17 C16 C15 128.0(5) .
C16 C17 C18 107.0(4) .
N12 C18 C17 109.8(5) .
N12 C18 C19 122.9(5) .
C17 C18 C19 127.3(5) .
C22 C21 N13 105.0(5) .
C22 C21 C20 129.8(5) .
N13 C21 C20 125.2(5) .
C21 C22 C23 107.5(5) .
N14 C23 C22 110.2(5) .
N14 C23 C24 123.1(5) .
C22 C23 C24 126.7(5) .
Cl3 C25 Cl4 109.8(4) .

loop_
_geom_bond_atom_site_label_1
_geom_bond_atom_site_label_2
_geom_bond_distance
_geom_bond_site_symmetry_2
Cu1 N2 1.918(4) .
Cu1 N5 2.027(5) .
Cu1 N7 2.034(5) .
Cu1 Cl1 2.1840(16) .
Cu2 N10 1.949(4) .
Cu2 N14 2.034(4) .
Cu2 N12 2.074(4) .
Cu2 O3 2.206(4) .
Cu2 Cl2 2.2222(15) .
P1 O1 1.465(4) .
P1 O2 1.612(4) .
P1 N1 1.639(5) .
P1 N3 1.651(5) .
P2 O3 1.469(4) .
P2 O2 1.591(4) .
P2 N8 1.641(4) .
P2 N9 1.646(4) .
N1 C1 1.281(7) .
N2 C2 1.352(6) .
N2 C1 1.356(7) .
N3 C2 1.292(7) .
N4 C4 1.373(7) .
N4 N5 1.391(6) .
N4 C1 1.403(7) .
N5 C6 1.318(7) .
N6 C9 1.384(7) .
N6 N7 1.390(6) .
N6 C2 1.404(7) .
N7 C11 1.331(7) .
N8 C14 1.287(6) 3_766
N9 C13 1.289(6) 3_766
N10 C13 1.346(6) .
N10 C14 1.364(6) .
N11 C16 1.363(6) .
N11 N12 1.385(5) .
N11 C13 1.409(6) .
N12 C18 1.332(6) .
N13 N14 1.381(5) .
N13 C21 1.385(6) .
N13 C14 1.406(6) .
N14 C23 1.331(6) .
C3 C4 1.503(8) .
C4 C5 1.346(8) .
C5 C6 1.404(7) .
C6 C7 1.516(8) .
C8 C9 1.477(8) .
C9 C10 1.365(8) .
C10 C11 1.404(8) .
C11 C12 1.473(8) .
C13 N9 1.289(6) 3_766
C14 N8 1.287(6) 3_766
C15 C16 1.483(7) .
C16 C17 1.365(7) .
C17 C18 1.419(7) .
C18 C19 1.493(7) .
C20 C21 1.473(7) .
C21 C22 1.368(8) .
C22 C23 1.424(7) .
C23 C24 1.476(7) .
C25 Cl3 1.741(8) .
C25 Cl4 1.772(8) .
